data_7107694
loop_
_publ_author_name
'Andrew J. Lewis'
'Eiko Nakamaru-Ogiso '
'James M. Kikkawa'
'Patrick J. Carroll'
'Eric J. Schelter'

_publ_section_title
;
 Pentavalent Uranium Trans-Dihalides and -Pseudohalides
;
_journal_name_full Chem.Commun.
_journal_page_first 4977
_journal_paper_doi 10.1039/c2cc31601c
_journal_volume 48
_journal_year 2012
_chemical_formula_sum 'C18 H54 Cl F N3 Si6 U'
_chemical_formula_weight 773.66
_space_group_IT_number 19
_symmetry_cell_setting orthorhombic
_symmetry_Int_Tables_number 19
_symmetry_space_group_name_Hall 'P 2ac 2ab'
_symmetry_space_group_name_H-M 'P 21 21 21'
_atom_sites_solution_hydrogens geom
_atom_sites_solution_primary direct
_audit_creation_method SHELXL-97
_cell_angle_alpha 90.00
_cell_angle_beta 90.00
_cell_angle_gamma 90.00
_cell_formula_units_Z 4
_cell_length_a 11.8481(6)
_cell_length_b 12.5048(5)
_cell_length_c 22.9076(11)
_cell_measurement_temperature 143(1)
_cell_volume 3393.9(3)
_computing_data_collection 'Bruker APEX2'
_computing_data_reduction 'Bruker SAINT'
_computing_structure_refinement 'SHELXL-97 (Sheldrick, 2008)'
_computing_structure_solution 'SHELXS-97 (Sheldrick, 2008)'
_diffrn_ambient_temperature 143(1)
_diffrn_measured_fraction_theta_full 1.000
_diffrn_measured_fraction_theta_max 1.000
_diffrn_measurement_device 'CCD Area Detector'
_diffrn_measurement_device_type 'Bruker APEXII'
_diffrn_measurement_method 'phi and omega scans'
_diffrn_radiation_monochromator graphite
_diffrn_radiation_source 'sealed tube'
_diffrn_radiation_type MoK\a
_diffrn_radiation_wavelength 0.71073
_diffrn_reflns_av_R_equivalents 0.0539
_diffrn_reflns_av_sigmaI/netI 0.0305
_diffrn_reflns_limit_h_max 15
_diffrn_reflns_limit_h_min -15
_diffrn_reflns_limit_k_max 16
_diffrn_reflns_limit_k_min -16
_diffrn_reflns_limit_l_max 29
_diffrn_reflns_limit_l_min -29
_diffrn_reflns_number 119534
_diffrn_reflns_theta_full 27.54
_diffrn_reflns_theta_max 27.54
_diffrn_reflns_theta_min 1.78
_exptl_absorpt_coefficient_mu 5.090
_exptl_absorpt_correction_T_max 0.7456
_exptl_absorpt_correction_T_min 0.5499
_exptl_absorpt_correction_type multi-scan
_exptl_absorpt_process_details '(SADABS; Sheldrick, 2007)'
_exptl_crystal_density_diffrn 1.514
_exptl_crystal_density_method 'not measured'
_exptl_crystal_F_000 1540
_exptl_crystal_size_max 0.20
_exptl_crystal_size_mid 0.15
_exptl_crystal_size_min 0.05
_refine_diff_density_max 0.622
_refine_diff_density_min -0.663
_refine_diff_density_rms 0.071
_refine_ls_abs_structure_details 'Flack H D (1983), Acta Cryst. A39, 876-881'
_refine_ls_abs_structure_Flack 0.001(3)
_refine_ls_extinction_method none
_refine_ls_goodness_of_fit_ref 1.010
_refine_ls_hydrogen_treatment constr
_refine_ls_matrix_type full
_refine_ls_number_parameters 296
_refine_ls_number_reflns 7818
_refine_ls_number_restraints 0
_refine_ls_restrained_S_all 1.010
_refine_ls_R_factor_all 0.0247
_refine_ls_R_factor_gt 0.0194
_refine_ls_shift/su_max 0.026
_refine_ls_shift/su_mean 0.001
_refine_ls_structure_factor_coef Fsqd
_refine_ls_weighting_details 'calc w=1/[\s^2^(Fo^2^)+(0.0160P)^2^+0.5566P] where P=(Fo^2^+2Fc^2^)/3'
_refine_ls_weighting_scheme calc
_refine_ls_wR_factor_gt 0.0379
_refine_ls_wR_factor_ref 0.0394
_reflns_number_gt 7218
_reflns_number_total 7818
_reflns_threshold_expression >2sigma(I)
_cod_data_source_file c2cc31601c.txt
_cod_data_source_block UP4083(Cmpd5)
_cod_original_sg_symbol_H-M 'P 21 21 21 '
_cod_database_code 7107694

loop_
_symmetry_equiv_pos_as_xyz
'x, y, z'
'x+1/2, -y+1/2, -z'
'-x, y+1/2, -z+1/2'
'-x+1/2, -y, z+1/2'

loop_
_atom_site_label
_atom_site_type_symbol
_atom_site_fract_x
_atom_site_fract_y
_atom_site_fract_z
_atom_site_U_iso_or_equiv
_atom_site_adp_type
_atom_site_occupancy
_atom_site_symmetry_multiplicity
_atom_site_calc_flag
_atom_site_refinement_flags
_atom_site_disorder_assembly
_atom_site_disorder_group
U1 U 0.778917(9) 0.557773(8) 0.620743(5) 0.02277(3) Uani 1 1 d . A .
F1 F 0.6941(19) 0.6421(19) 0.5538(12) 0.069(2) Uani 0.598(6) 1 d P A 1
Cl1 Cl 0.88416(18) 0.45574(16) 0.69954(10) 0.0430(6) Uani 0.598(6) 1 d P A 1
Cl1' Cl 0.6786(13) 0.6572(13) 0.5482(9) 0.069(2) Uani 0.402(6) 1 d P A 2
F1' F 0.8549(7) 0.4765(6) 0.6831(4) 0.0430(6) Uani 0.402(6) 1 d P A 2
Si1 Si 1.02505(9) 0.68780(8) 0.65186(6) 0.0472(3) Uani 1 1 d . A .
Si2 Si 0.81547(8) 0.82750(7) 0.63998(5) 0.0392(2) Uani 1 1 d . A .
Si3 Si 0.83670(8) 0.30166(7) 0.57202(4) 0.0314(2) Uani 1 1 d . . .
Si4 Si 0.87576(10) 0.48287(8) 0.48650(5) 0.0403(3) Uani 1 1 d . A .
Si5 Si 0.49663(7) 0.49858(7) 0.62639(5) 0.0314(2) Uani 1 1 d . A .
Si6 Si 0.61386(9) 0.53704(7) 0.74295(4) 0.0339(2) Uani 1 1 d . A .
N1 N 0.8785(2) 0.7006(2) 0.63882(12) 0.0311(6) Uani 1 1 d . A .
N2 N 0.8340(2) 0.4403(2) 0.55684(10) 0.0274(5) Uani 1 1 d . A .
N3 N 0.6208(2) 0.52944(18) 0.66622(11) 0.0254(6) Uani 1 1 d . A .
C1 C 1.0807(3) 0.5597(3) 0.6205(2) 0.0675(12) Uani 1 1 d . . .
H1A H 1.0292 0.5026 0.6291 0.101 Uiso 1 1 calc R A .
H1B H 1.1530 0.5441 0.6373 0.101 Uiso 1 1 calc R . .
H1C H 1.0883 0.5669 0.5789 0.101 Uiso 1 1 calc R . .
C2 C 1.1056(3) 0.7970(3) 0.6146(3) 0.0764(15) Uani 1 1 d . . .
H2A H 1.0911 0.7944 0.5734 0.115 Uiso 1 1 calc R A .
H2B H 1.1848 0.7875 0.6216 0.115 Uiso 1 1 calc R . .
H2C H 1.0820 0.8650 0.6298 0.115 Uiso 1 1 calc R . .
C3 C 1.0571(4) 0.6886(4) 0.7311(2) 0.0740(15) Uani 1 1 d . . .
H3A H 1.0365 0.7565 0.7474 0.111 Uiso 1 1 calc R A .
H3B H 1.1364 0.6767 0.7368 0.111 Uiso 1 1 calc R . .
H3C H 1.0151 0.6329 0.7500 0.111 Uiso 1 1 calc R . .
C4 C 0.8382(4) 0.8992(3) 0.5698(2) 0.0721(15) Uani 1 1 d . . .
H4A H 0.9167 0.9166 0.5657 0.108 Uiso 1 1 calc R A .
H4B H 0.7943 0.9638 0.5695 0.108 Uiso 1 1 calc R . .
H4C H 0.8152 0.8543 0.5380 0.108 Uiso 1 1 calc R . .
C5 C 0.8692(4) 0.9095(3) 0.7023(2) 0.0767(16) Uani 1 1 d . . .
H5A H 0.8577 0.8714 0.7382 0.115 Uiso 1 1 calc R A .
H5B H 0.8292 0.9763 0.7037 0.115 Uiso 1 1 calc R . .
H5C H 0.9483 0.9231 0.6971 0.115 Uiso 1 1 calc R . .
C6 C 0.6591(3) 0.8195(3) 0.65180(18) 0.0495(10) Uani 1 1 d . . .
H6A H 0.6254 0.7782 0.6211 0.074 Uiso 1 1 calc R A .
H6B H 0.6277 0.8903 0.6517 0.074 Uiso 1 1 calc R . .
H6C H 0.6441 0.7860 0.6887 0.074 Uiso 1 1 calc R . .
C7 C 0.9812(3) 0.2573(3) 0.59345(19) 0.0505(10) Uani 1 1 d . A .
H7A H 1.0319 0.2674 0.5612 0.076 Uiso 1 1 calc R . .
H7B H 0.9794 0.1830 0.6039 0.076 Uiso 1 1 calc R . .
H7C H 1.0066 0.2987 0.6262 0.076 Uiso 1 1 calc R . .
C8 C 0.7878(3) 0.2233(3) 0.50724(15) 0.0435(9) Uani 1 1 d . A .
H8A H 0.7121 0.2441 0.4974 0.065 Uiso 1 1 calc R . .
H8B H 0.7894 0.1484 0.5163 0.065 Uiso 1 1 calc R . .
H8C H 0.8367 0.2373 0.4747 0.065 Uiso 1 1 calc R . .
C9 C 0.7369(3) 0.2654(3) 0.63256(14) 0.0388(8) Uani 1 1 d . A .
H9A H 0.7662 0.2913 0.6690 0.058 Uiso 1 1 calc R . .
H9B H 0.7289 0.1891 0.6343 0.058 Uiso 1 1 calc R . .
H9C H 0.6646 0.2974 0.6253 0.058 Uiso 1 1 calc R . .
C10 C 0.9142(4) 0.6277(3) 0.48574(19) 0.0613(14) Uani 1 1 d . . .
H10A H 0.9681 0.6418 0.5161 0.092 Uiso 1 1 calc R A .
H10B H 0.8478 0.6700 0.4922 0.092 Uiso 1 1 calc R . .
H10C H 0.9465 0.6457 0.4486 0.092 Uiso 1 1 calc R . .
C11 C 1.0066(4) 0.4126(3) 0.4615(2) 0.0640(13) Uani 1 1 d . . .
H11A H 1.0659 0.4240 0.4893 0.096 Uiso 1 1 calc R A .
H11B H 1.0291 0.4404 0.4242 0.096 Uiso 1 1 calc R . .
H11C H 0.9918 0.3374 0.4581 0.096 Uiso 1 1 calc R . .
C12 C 0.7607(4) 0.4636(3) 0.43253(15) 0.0589(12) Uani 1 1 d . . .
H12A H 0.7492 0.3885 0.4261 0.088 Uiso 1 1 calc R A .
H12B H 0.7811 0.4974 0.3964 0.088 Uiso 1 1 calc R . .
H12C H 0.6924 0.4950 0.4472 0.088 Uiso 1 1 calc R . .
C13 C 0.5321(3) 0.4468(4) 0.55213(15) 0.0475(9) Uani 1 1 d . . .
H13A H 0.5652 0.5030 0.5293 0.071 Uiso 1 1 calc R A .
H13B H 0.4645 0.4220 0.5333 0.071 Uiso 1 1 calc R . .
H13C H 0.5846 0.3887 0.5556 0.071 Uiso 1 1 calc R . .
C14 C 0.4117(3) 0.3904(3) 0.66178(18) 0.0492(10) Uani 1 1 d . . .
H14A H 0.4546 0.3252 0.6622 0.074 Uiso 1 1 calc R A .
H14B H 0.3432 0.3796 0.6402 0.074 Uiso 1 1 calc R . .
H14C H 0.3938 0.4107 0.7011 0.074 Uiso 1 1 calc R . .
C15 C 0.4080(3) 0.6198(3) 0.6167(2) 0.0522(10) Uani 1 1 d . . .
H15A H 0.3862 0.6469 0.6543 0.078 Uiso 1 1 calc R A .
H15B H 0.3417 0.6018 0.5947 0.078 Uiso 1 1 calc R . .
H15C H 0.4503 0.6734 0.5962 0.078 Uiso 1 1 calc R . .
C16 C 0.6278(3) 0.4014(3) 0.77644(15) 0.0405(9) Uani 1 1 d . . .
H16A H 0.5733 0.3540 0.7593 0.061 Uiso 1 1 calc R A .
H16B H 0.6149 0.4062 0.8177 0.061 Uiso 1 1 calc R . .
H16C H 0.7024 0.3743 0.7695 0.061 Uiso 1 1 calc R . .
C17 C 0.4776(4) 0.5976(3) 0.76810(19) 0.0565(12) Uani 1 1 d . . .
H17A H 0.4680 0.6664 0.7502 0.085 Uiso 1 1 calc R A .
H17B H 0.4790 0.6056 0.8098 0.085 Uiso 1 1 calc R . .
H17C H 0.4161 0.5518 0.7572 0.085 Uiso 1 1 calc R . .
C18 C 0.7269(4) 0.6267(3) 0.77155(15) 0.0528(10) Uani 1 1 d . . .
H18A H 0.7960 0.5871 0.7752 0.079 Uiso 1 1 calc R A .
H18B H 0.7050 0.6538 0.8091 0.079 Uiso 1 1 calc R . .
H18C H 0.7378 0.6853 0.7450 0.079 Uiso 1 1 calc R . .

loop_
_atom_site_aniso_label
_atom_site_aniso_U_11
_atom_site_aniso_U_22
_atom_site_aniso_U_33
_atom_site_aniso_U_23
_atom_site_aniso_U_13
_atom_site_aniso_U_12
U1 0.02392(5) 0.02102(5) 0.02337(5) 0.00201(5) 0.00044(5) -0.00054(5)
F1 0.058(4) 0.067(4) 0.083(3) -0.032(3) 0.024(3) -0.011(3)
Cl1 0.0451(12) 0.0388(10) 0.0450(12) 0.0036(8) -0.0114(7) -0.0006(8)
Cl1' 0.058(4) 0.067(4) 0.083(3) -0.032(3) 0.024(3) -0.011(3)
F1' 0.0451(12) 0.0388(10) 0.0450(12) 0.0036(8) -0.0114(7) -0.0006(8)
Si1 0.0324(6) 0.0357(5) 0.0734(8) 0.0053(5) -0.0125(5) -0.0089(4)
Si2 0.0458(6) 0.0227(4) 0.0492(6) 0.0047(4) 0.0002(4) -0.0026(4)
Si3 0.0356(5) 0.0239(4) 0.0346(5) 0.0033(4) 0.0069(4) 0.0057(4)
Si4 0.0551(7) 0.0338(5) 0.0320(6) 0.0060(4) 0.0185(5) 0.0080(5)
Si5 0.0246(4) 0.0294(4) 0.0403(6) 0.0073(4) 0.0007(4) -0.0017(3)
Si6 0.0518(6) 0.0254(5) 0.0244(5) 0.0022(4) 0.0109(4) -0.0025(4)
N1 0.0312(14) 0.0252(13) 0.0368(16) 0.0062(11) -0.0025(12) -0.0055(11)
N2 0.0308(13) 0.0248(12) 0.0267(13) 0.0065(13) 0.0053(10) 0.0035(13)
N3 0.0295(14) 0.0213(13) 0.0255(14) 0.0025(10) 0.0028(11) 0.0008(10)
C1 0.0242(17) 0.061(2) 0.118(4) -0.010(4) 0.001(2) 0.0012(19)
C2 0.045(2) 0.057(3) 0.127(4) 0.005(3) 0.001(3) -0.020(2)
C3 0.072(3) 0.056(3) 0.093(4) -0.001(3) -0.050(3) -0.003(2)
C4 0.087(4) 0.046(2) 0.083(4) 0.037(2) 0.024(3) 0.014(2)
C5 0.082(4) 0.041(3) 0.107(4) -0.028(3) -0.022(3) -0.004(2)
C6 0.054(2) 0.034(2) 0.061(3) -0.0023(19) 0.009(2) 0.0059(19)
C7 0.043(2) 0.042(2) 0.066(3) 0.0140(19) 0.008(2) 0.0150(17)
C8 0.049(2) 0.0316(17) 0.049(2) -0.0052(15) 0.007(2) 0.0043(18)
C9 0.043(2) 0.0299(16) 0.043(2) 0.0052(14) 0.0090(17) -0.0001(14)
C10 0.092(4) 0.040(2) 0.052(3) 0.011(2) 0.029(3) -0.003(2)
C11 0.074(3) 0.056(3) 0.062(3) 0.011(2) 0.043(2) 0.014(2)
C12 0.094(3) 0.055(3) 0.0276(18) 0.0050(16) 0.0069(19) 0.016(2)
C13 0.044(2) 0.058(2) 0.041(2) -0.001(2) -0.0123(16) -0.012(2)
C14 0.043(2) 0.045(2) 0.059(3) 0.0106(19) 0.0042(19) -0.0136(18)
C15 0.0304(19) 0.050(2) 0.077(3) 0.016(2) -0.004(2) 0.0051(16)
C16 0.063(3) 0.0335(18) 0.0251(18) 0.0068(14) 0.0049(17) 0.0002(17)
C17 0.079(3) 0.038(2) 0.052(3) 0.0006(18) 0.037(2) 0.010(2)
C18 0.084(3) 0.044(2) 0.0304(19) -0.0014(15) 0.002(2) -0.015(2)

loop_
_atom_type_symbol
_atom_type_description
_atom_type_scat_dispersion_real
_atom_type_scat_dispersion_imag
_atom_type_scat_source
C C 0.0033 0.0016 'International Tables Vol C Tables 4.2.6.8 and 6.1.1.4'
H H 0.0000 0.0000 'International Tables Vol C Tables 4.2.6.8 and 6.1.1.4'
N N 0.0061 0.0033 'International Tables Vol C Tables 4.2.6.8 and 6.1.1.4'
Si Si 0.0817 0.0704 'International Tables Vol C Tables 4.2.6.8 and 6.1.1.4'
Cl Cl 0.1484 0.1585 'International Tables Vol C Tables 4.2.6.8 and 6.1.1.4'
F F 0.0171 0.0103 'International Tables Vol C Tables 4.2.6.8 and 6.1.1.4'
U U -9.6767 9.6646 'International Tables Vol C Tables 4.2.6.8 and 6.1.1.4'

loop_
_geom_angle_atom_site_label_1
_geom_angle_atom_site_label_2
_geom_angle_atom_site_label_3
_geom_angle
F1' U1 F1 178.5(7)
F1' U1 N3 87.9(2)
F1 U1 N3 91.1(6)
F1' U1 N2 90.1(2)
F1 U1 N2 89.5(6)
N3 U1 N2 118.14(9)
F1' U1 N1 92.2(2)
F1 U1 N1 89.2(7)
N3 U1 N1 120.60(9)
N2 U1 N1 121.26(10)
F1' U1 Cl1' 177.1(4)
F1 U1 Cl1' 2.5(10)
N3 U1 Cl1' 89.4(4)
N2 U1 Cl1' 91.9(4)
N1 U1 Cl1' 88.6(4)
F1' U1 Cl1 2.2(3)
F1 U1 Cl1 178.8(6)
N3 U1 Cl1 90.04(8)
N2 U1 Cl1 89.52(8)
N1 U1 Cl1 90.63(8)
Cl1' U1 Cl1 178.6(4)
F1' U1 Si4 111.0(2)
F1 U1 Si4 69.1(6)
N3 U1 Si4 132.62(7)
N2 U1 Si4 26.76(7)
N1 U1 Si4 102.36(7)
Cl1' U1 Si4 71.6(4)
Cl1 U1 Si4 109.74(5)
F1' U1 Si1 72.8(2)
F1 U1 Si1 108.7(7)
N3 U1 Si1 135.57(7)
N2 U1 Si1 101.87(7)
N1 U1 Si1 26.88(7)
Cl1' U1 Si1 108.8(4)
Cl1 U1 Si1 70.81(5)
Si4 U1 Si1 91.82(3)
F1' U1 Si6 68.3(2)
F1 U1 Si6 111.0(6)
N3 U1 Si6 26.28(7)
N2 U1 Si6 132.12(7)
N1 U1 Si6 102.46(7)
Cl1' U1 Si6 108.9(4)
Cl1 U1 Si6 70.19(5)
Si4 U1 Si6 155.18(3)
Si1 U1 Si6 110.68(3)
F1' U1 Si5 107.9(2)
F1 U1 Si5 70.8(7)
N3 U1 Si5 26.54(7)
N2 U1 Si5 99.94(7)
N1 U1 Si5 134.24(7)
Cl1' U1 Si5 69.7(4)
Cl1 U1 Si5 110.12(5)
Si4 U1 Si5 107.62(3)
Si1 U1 Si5 158.18(3)
Si6 U1 Si5 52.82(3)
F1' U1 Si2 110.9(2)
F1 U1 Si2 70.3(6)
N3 U1 Si2 101.98(6)
N2 U1 Si2 135.50(7)
N1 U1 Si2 26.03(7)
Cl1' U1 Si2 68.9(4)
Cl1 U1 Si2 109.94(5)
Si4 U1 Si2 110.08(2)
Si1 U1 Si2 52.90(3)
Si6 U1 Si2 92.38(2)
Si5 U1 Si2 109.32(2)
N1 Si1 C3 111.46(19)
N1 Si1 C2 110.92(17)
C3 Si1 C2 109.8(2)
N1 Si1 C1 110.97(15)
C3 Si1 C1 107.9(2)
C2 Si1 C1 105.6(2)
N1 Si1 U1 33.86(8)
C3 Si1 U1 112.45(16)
C2 Si1 U1 133.44(17)
C1 Si1 U1 79.26(11)
N1 Si2 C4 111.19(18)
N1 Si2 C5 111.28(18)
C4 Si2 C5 110.3(2)
N1 Si2 C6 112.00(16)
C4 Si2 C6 107.1(2)
C5 Si2 C6 104.8(2)
N1 Si2 U1 33.06(9)
C4 Si2 U1 112.41(16)
C5 Si2 U1 132.91(16)
C6 Si2 U1 80.86(12)
N2 Si3 C7 111.07(16)
N2 Si3 C8 110.60(14)
C7 Si3 C8 109.73(18)
N2 Si3 C9 111.75(13)
C7 Si3 C9 108.17(17)
C8 Si3 C9 105.34(16)
N2 Si3 U1 32.06(8)
C7 Si3 U1 111.83(14)
C8 Si3 U1 132.80(12)
C9 Si3 U1 81.98(10)
N2 Si4 C12 111.28(16)
N2 Si4 C10 111.65(17)
C12 Si4 C10 107.4(2)
N2 Si4 C11 111.68(17)
C12 Si4 C11 110.1(2)
C10 Si4 C11 104.5(2)
N2 Si4 U1 33.63(9)
C12 Si4 U1 112.89(13)
C10 Si4 U1 79.88(13)
C11 Si4 U1 133.10(16)
N3 Si5 C15 110.64(16)
N3 Si5 C13 110.95(14)
C15 Si5 C13 107.6(2)
N3 Si5 C14 112.37(16)
C15 Si5 C14 109.75(18)
C13 Si5 C14 105.35(19)
N3 Si5 U1 33.19(8)
C15 Si5 U1 111.76(12)
C13 Si5 U1 79.70(11)
C14 Si5 U1 134.20(13)
N3 Si6 C18 110.45(15)
N3 Si6 C16 110.87(14)
C18 Si6 C16 109.74(18)
N3 Si6 C17 111.63(18)
C18 Si6 C17 105.5(2)
C16 Si6 C17 108.47(17)
N3 Si6 U1 33.08(8)
C18 Si6 U1 80.31(12)
C16 Si6 U1 110.71(12)
C17 Si6 U1 135.45(14)
Si2 N1 Si1 119.82(15)
Si2 N1 U1 120.91(14)
Si1 N1 U1 119.26(14)
Si4 N2 Si3 118.01(15)
Si4 N2 U1 119.61(15)
Si3 N2 U1 122.37(12)
Si6 N3 Si5 119.10(15)
Si6 N3 U1 120.64(13)
Si5 N3 U1 120.27(13)

loop_
_geom_bond_atom_site_label_1
_geom_bond_atom_site_label_2
_geom_bond_distance
U1 F1' 1.971(8)
U1 F1 2.11(3)
U1 N3 2.173(2)
U1 N2 2.174(3)
U1 N1 2.180(2)
U1 Cl1' 2.391(19)
U1 Cl1 2.538(2)
U1 Si4 3.4134(10)
U1 Si1 3.4141(10)
U1 Si6 3.4248(9)
U1 Si5 3.4279(8)
U1 Si2 3.4291(10)
Si1 N1 1.769(3)
Si1 C3 1.853(5)
Si1 C2 1.871(4)
Si1 C1 1.875(4)
Si2 N1 1.754(3)
Si2 C4 1.861(4)
Si2 C5 1.870(4)
Si2 C6 1.875(4)
Si3 N2 1.768(3)
Si3 C7 1.865(4)
Si3 C8 1.870(4)
Si3 C9 1.878(3)
Si4 N2 1.768(2)
Si4 C12 1.856(4)
Si4 C10 1.867(4)
Si4 C11 1.871(4)
Si5 N3 1.773(3)
Si5 C15 1.858(3)
Si5 C13 1.868(4)
Si5 C14 1.871(4)
Si6 N3 1.762(3)
Si6 C18 1.865(4)
Si6 C16 1.869(3)
Si6 C17 1.874(4)
